data_1514965
loop_
_publ_author_name
'Yang, Yin'
'Su, Xin'
'Carroll, Calden N.'
'Aprahamian, Ivan'

_publ_section_title
;
 Aggregation-induced emission in BF2--hydrazone (BODIHY) complexes
;
_journal_issue 2
_journal_name_full 'Chemical Science'
_journal_page_first 610
_journal_paper_doi 10.1039/c1sc00658d
_journal_volume 3
_journal_year 2012
_chemical_formula_moiety 'C13 H9 B F2 N4'
_chemical_formula_sum 'C13 H9 B F2 N4'
_chemical_formula_weight 270.05
_space_group_IT_number 14
_symmetry_cell_setting monoclinic
_symmetry_Int_Tables_number 14
_symmetry_space_group_name_Hall '-P 2ybc'
_symmetry_space_group_name_H-M 'P 1 21/c 1'
_atom_sites_solution_hydrogens geom
_atom_sites_solution_primary direct
_atom_sites_solution_secondary difmap
_audit_creation_method SHELXL-97
_cell_angle_alpha 90.00
_cell_angle_beta 95.1380(10)
_cell_angle_gamma 90.00
_cell_formula_units_Z 4
_cell_length_a 12.6822(13)
_cell_length_b 6.9729(7)
_cell_length_c 13.8314(14)
_cell_measurement_temperature 173(2)
_cell_volume 1218.2(2)
_computing_cell_refinement 'APEX2 (BRUKER, V2008.5-0, 2006)'
_computing_data_collection 'COSMO (BRUKER, V1.58, 2006)'
_computing_data_reduction 'SAINT (BRUKER, V7.34A, 2006)'
_computing_molecular_graphics 'SHELXTL (Sheldrick, Acta Cryst. A64 2008, 112-122)'
_computing_publication_material 'SHELXTL (Sheldrick, Acta Cryst. A64 2008, 112-122)'
_computing_structure_refinement 'SHELXL (Sheldrick, Acta Cryst. A64 2008, 112-122)'
_computing_structure_solution 'SHELXS (Sheldrick, Acta Cryst. A64 2008, 112-122)'
_diffrn_ambient_temperature 173(2)
_diffrn_detector_area_resol_mean 836.6
_diffrn_measured_fraction_theta_full 1.000
_diffrn_measured_fraction_theta_max 1.000
_diffrn_measurement_method '\w,and/f 0.5 deg'
_diffrn_radiation_monochromator graphite
_diffrn_radiation_probe x-ray
_diffrn_radiation_type MoK\a
_diffrn_radiation_wavelength 0.71073
_diffrn_reflns_av_R_equivalents 0.0465
_diffrn_reflns_av_sigmaI/netI 0.0492
_diffrn_reflns_limit_h_max 15
_diffrn_reflns_limit_h_min -15
_diffrn_reflns_limit_k_max 8
_diffrn_reflns_limit_k_min -8
_diffrn_reflns_limit_l_max 16
_diffrn_reflns_limit_l_min -16
_diffrn_reflns_number 16730
_diffrn_reflns_theta_full 25.39
_diffrn_reflns_theta_max 25.39
_diffrn_reflns_theta_min 1.61
_diffrn_source 'fine-focus sealed tube'
_exptl_absorpt_coefficient_mu 0.113
_exptl_absorpt_correction_T_max 0.9908
_exptl_absorpt_correction_T_min 0.9701
_exptl_absorpt_correction_type multi-scan
_exptl_absorpt_process_details SADABS
_exptl_crystal_density_diffrn 1.472
_exptl_crystal_density_method 'not measured'
_exptl_crystal_F_000 552
_exptl_crystal_size_max 0.27
_exptl_crystal_size_mid 0.22
_exptl_crystal_size_min 0.08
_refine_diff_density_max 0.144
_refine_diff_density_min -0.192
_refine_diff_density_rms 0.042
_refine_ls_extinction_method none
_refine_ls_goodness_of_fit_ref 1.045
_refine_ls_hydrogen_treatment constr
_refine_ls_matrix_type full
_refine_ls_number_parameters 181
_refine_ls_number_reflns 2249
_refine_ls_number_restraints 0
_refine_ls_restrained_S_all 1.045
_refine_ls_R_factor_all 0.0556
_refine_ls_R_factor_gt 0.0444
_refine_ls_shift/su_max 0.000
_refine_ls_shift/su_mean 0.000
_refine_ls_structure_factor_coef Fsqd
_refine_ls_weighting_details 'calc w=1/[\s^2^(Fo^2^)+(0.0613P)^2^+0.2001P] where P=(Fo^2^+2Fc^2^)/3'
_refine_ls_weighting_scheme calc
_refine_ls_wR_factor_gt 0.1172
_refine_ls_wR_factor_ref 0.1288
_reflns_number_gt 1780
_reflns_number_total 2249
_reflns_threshold_expression >2sigma(I)
_cod_data_source_file c1sc00658d.txt
_cod_data_source_block ia1410_0m
_cod_depositor_comments
;
The following automatic conversions were performed:

'_exptl_absorpt_correction_type' value 'Multi-scan' changed to
'multi-scan' according to
/usr/data/users/saulius/automatic-downloads/retrospective/RSC/lib/dictionaries/cif_core.dic
dictionary named 'cif_core.dic' version 2.4.2 from 2011-04-26.

Automatic conversion script
Id: cif_fix_values 2281 2013-09-26 08:29:07Z andrius 
;
_cod_original_sg_symbol_H-M 'P 21/c'
_cod_database_code 1514965
_contact_crystallographer_name 'Richard Staples'
_contact_crystallographer_email staples@chemistry.msu.com

loop_
_symmetry_equiv_pos_as_xyz
'x, y, z'
'-x, y+1/2, -z+1/2'
'-x, -y, -z'
'x, -y-1/2, z-1/2'

loop_
_atom_site_label
_atom_site_type_symbol
_atom_site_fract_x
_atom_site_fract_y
_atom_site_fract_z
_atom_site_U_iso_or_equiv
_atom_site_adp_type
_atom_site_occupancy
_atom_site_symmetry_multiplicity
_atom_site_calc_flag
_atom_site_refinement_flags
F1 F 0.10335(8) -0.14405(17) 0.64657(7) 0.0646(3) Uani 1 1 d .
F2 F 0.09461(8) 0.17778(17) 0.66866(7) 0.0653(3) Uani 1 1 d .
B1 B 0.15821(16) 0.0167(3) 0.68154(15) 0.0498(5) Uani 1 1 d .
N1 N 0.26126(11) 0.0414(2) 0.63248(10) 0.0458(4) Uani 1 1 d .
N2 N 0.35638(10) 0.0678(2) 0.67908(10) 0.0480(4) Uani 1 1 d .
N3 N 0.18724(11) -0.0101(2) 0.79368(10) 0.0475(4) Uani 1 1 d .
N4 N 0.55899(13) 0.1089(3) 0.85119(11) 0.0685(5) Uani 1 1 d .
C1 C 0.36737(13) 0.0615(3) 0.77390(12) 0.0476(4) Uani 1 1 d .
C2 C 0.28588(13) 0.0183(2) 0.83732(12) 0.0469(4) Uani 1 1 d .
C3 C 0.30532(15) -0.0010(2) 0.93760(13) 0.0514(4) Uani 1 1 d .
H3 H 0.3742 0.0223 0.9683 0.062 Uiso 1 1 calc R
C4 C 0.22443(15) -0.0537(3) 0.99188(13) 0.0549(5) Uani 1 1 d .
H4 H 0.2371 -0.0683 1.0602 0.066 Uiso 1 1 calc R
C5 C 0.12438(15) -0.0855(3) 0.94608(13) 0.0571(5) Uani 1 1 d .
H5 H 0.0678 -0.1232 0.9825 0.068 Uiso 1 1 calc R
C6 C 0.10792(15) -0.0617(3) 0.84757(13) 0.0541(4) Uani 1 1 d .
H6 H 0.0391 -0.0820 0.8163 0.065 Uiso 1 1 calc R
C7 C 0.47408(15) 0.0894(3) 0.81628(13) 0.0550(5) Uani 1 1 d .
C8 C 0.26189(14) 0.0329(2) 0.52917(12) 0.0471(4) Uani 1 1 d .
C9 C 0.16893(14) 0.0637(3) 0.47008(13) 0.0519(4) Uani 1 1 d .
H9 H 0.1053 0.0945 0.4980 0.062 Uiso 1 1 calc R
C10 C 0.16967(15) 0.0492(3) 0.37047(13) 0.0568(5) Uani 1 1 d .
H10 H 0.1060 0.0697 0.3301 0.068 Uiso 1 1 calc R
C11 C 0.26188(16) 0.0053(3) 0.32876(13) 0.0576(5) Uani 1 1 d .
H11 H 0.2616 -0.0042 0.2602 0.069 Uiso 1 1 calc R
C12 C 0.35445(16) -0.0246(3) 0.38774(13) 0.0555(5) Uani 1 1 d .
H12 H 0.4182 -0.0535 0.3595 0.067 Uiso 1 1 calc R
C13 C 0.35459(15) -0.0127(2) 0.48750(13) 0.0511(4) Uani 1 1 d .
H13 H 0.4181 -0.0357 0.5277 0.061 Uiso 1 1 calc R

loop_
_atom_site_aniso_label
_atom_site_aniso_U_11
_atom_site_aniso_U_22
_atom_site_aniso_U_33
_atom_site_aniso_U_23
_atom_site_aniso_U_13
_atom_site_aniso_U_12
F1 0.0606(7) 0.0829(8) 0.0507(6) -0.0119(5) 0.0075(5) -0.0201(5)
F2 0.0620(7) 0.0854(8) 0.0481(6) -0.0009(5) 0.0023(5) 0.0237(6)
B1 0.0463(11) 0.0583(12) 0.0442(11) -0.0053(8) 0.0007(8) 0.0004(9)
N1 0.0450(8) 0.0522(8) 0.0395(7) -0.0002(6) 0.0010(6) 0.0003(6)
N2 0.0454(8) 0.0552(8) 0.0428(8) -0.0031(6) -0.0002(6) 0.0010(6)
N3 0.0482(8) 0.0500(8) 0.0446(8) -0.0012(6) 0.0054(6) -0.0024(6)
N4 0.0560(10) 0.1010(14) 0.0478(9) -0.0074(9) -0.0001(7) -0.0018(9)
C1 0.0471(9) 0.0547(10) 0.0405(9) -0.0026(7) 0.0010(7) 0.0022(7)
C2 0.0493(10) 0.0472(9) 0.0439(9) -0.0024(7) 0.0019(7) 0.0030(7)
C3 0.0554(10) 0.0550(10) 0.0433(9) -0.0022(7) 0.0014(8) 0.0037(8)
C4 0.0654(12) 0.0566(10) 0.0428(10) 0.0015(8) 0.0062(8) 0.0034(8)
C5 0.0611(11) 0.0610(11) 0.0506(10) 0.0030(8) 0.0133(8) -0.0029(9)
C6 0.0526(10) 0.0588(10) 0.0512(10) -0.0011(8) 0.0065(8) -0.0053(8)
C7 0.0524(10) 0.0719(12) 0.0404(9) -0.0036(8) 0.0030(8) 0.0020(9)
C8 0.0517(10) 0.0486(9) 0.0405(9) 0.0017(7) 0.0007(7) -0.0036(7)
C9 0.0515(10) 0.0569(10) 0.0462(10) 0.0048(8) -0.0010(8) -0.0031(8)
C10 0.0594(11) 0.0627(11) 0.0462(10) 0.0066(8) -0.0061(8) -0.0098(9)
C11 0.0701(13) 0.0630(11) 0.0390(9) 0.0024(8) 0.0008(9) -0.0107(9)
C12 0.0627(11) 0.0621(11) 0.0422(10) 0.0000(8) 0.0069(8) -0.0041(9)
C13 0.0525(10) 0.0567(10) 0.0439(10) 0.0006(7) 0.0023(8) -0.0010(8)

loop_
_atom_type_symbol
_atom_type_description
_atom_type_scat_dispersion_real
_atom_type_scat_dispersion_imag
_atom_type_scat_source
C C 0.0033 0.0016 'International Tables Vol C Tables 4.2.6.8 and 6.1.1.4'
H H 0.0000 0.0000 'International Tables Vol C Tables 4.2.6.8 and 6.1.1.4'
N N 0.0061 0.0033 'International Tables Vol C Tables 4.2.6.8 and 6.1.1.4'
B B 0.0013 0.0007 'International Tables Vol C Tables 4.2.6.8 and 6.1.1.4'
F F 0.0171 0.0103 'International Tables Vol C Tables 4.2.6.8 and 6.1.1.4'

loop_
_geom_angle_atom_site_label_1
_geom_angle_atom_site_label_2
_geom_angle_atom_site_label_3
_geom_angle
F1 B1 F2 110.07(15)
F1 B1 N1 110.94(15)
F2 B1 N1 111.18(15)
F1 B1 N3 108.33(15)
F2 B1 N3 107.78(14)
N1 B1 N3 108.41(14)
N2 N1 C8 113.83(13)
N2 N1 B1 124.96(13)
C8 N1 B1 121.20(14)
C1 N2 N1 119.52(14)
C6 N3 C2 119.74(15)
C6 N3 B1 117.06(15)
C2 N3 B1 123.20(14)
N2 C1 C7 114.58(15)
N2 C1 C2 126.72(15)
C7 C1 C2 118.57(14)
N3 C2 C3 120.25(16)
N3 C2 C1 116.24(14)
C3 C2 C1 123.48(16)
C4 C3 C2 119.69(17)
C4 C3 H3 120.2
C2 C3 H3 120.2
C3 C4 C5 119.42(17)
C3 C4 H4 120.3
C5 C4 H4 120.3
C6 C5 C4 119.19(17)
C6 C5 H5 120.4
C4 C5 H5 120.4
N3 C6 C5 121.69(17)
N3 C6 H6 119.2
C5 C6 H6 119.2
N4 C7 C1 178.8(2)
C9 C8 C13 119.69(16)
C9 C8 N1 120.04(16)
C13 C8 N1 120.23(15)
C10 C9 C8 119.59(18)
C10 C9 H9 120.2
C8 C9 H9 120.2
C9 C10 C11 120.87(17)
C9 C10 H10 119.6
C11 C10 H10 119.6
C10 C11 C12 119.44(17)
C10 C11 H11 120.3
C12 C11 H11 120.3
C13 C12 C11 120.30(18)
C13 C12 H12 119.9
C11 C12 H12 119.9
C12 C13 C8 120.10(17)
C12 C13 H13 120.0
C8 C13 H13 120.0

loop_
_geom_bond_atom_site_label_1
_geom_bond_atom_site_label_2
_geom_bond_distance
F1 B1 1.384(2)
F2 B1 1.385(2)
B1 N1 1.535(2)
B1 N3 1.573(2)
N1 N2 1.3287(18)
N1 C8 1.431(2)
N2 C1 1.307(2)
N3 C6 1.353(2)
N3 C2 1.354(2)
N4 C7 1.148(2)
C1 C7 1.439(2)
C1 C2 1.446(2)
C2 C3 1.393(2)
C3 C4 1.375(3)
C3 H3 0.9500
C4 C5 1.384(3)
C4 H4 0.9500
C5 C6 1.370(3)
C5 H5 0.9500
C6 H6 0.9500
C8 C9 1.390(2)
C8 C13 1.392(3)
C9 C10 1.382(3)
C9 H9 0.9500
C10 C11 1.384(3)
C10 H10 0.9500
C11 C12 1.384(3)
C11 H11 0.9500
C12 C13 1.382(2)
C12 H12 0.9500
C13 H13 0.9500

loop_
_geom_torsion_atom_site_label_1
_geom_torsion_atom_site_label_2
_geom_torsion_atom_site_label_3
_geom_torsion_atom_site_label_4
_geom_torsion
F1 B1 N1 N2 -129.14(16)
F2 B1 N1 N2 108.01(17)
N3 B1 N1 N2 -10.3(2)
F1 B1 N1 C8 49.4(2)
F2 B1 N1 C8 -73.47(19)
N3 B1 N1 C8 168.22(14)
C8 N1 N2 C1 -174.17(15)
B1 N1 N2 C1 4.5(2)
F1 B1 N3 C6 -50.2(2)
F2 B1 N3 C6 68.90(19)
N1 B1 N3 C6 -170.65(15)
F1 B1 N3 C2 130.65(16)
F2 B1 N3 C2 -110.27(17)
N1 B1 N3 C2 10.2(2)
N1 N2 C1 C7 179.19(15)
N1 N2 C1 C2 3.4(3)
C6 N3 C2 C3 -1.6(2)
B1 N3 C2 C3 177.56(14)
C6 N3 C2 C1 176.30(16)
B1 N3 C2 C1 -4.5(2)
N2 C1 C2 N3 -3.2(3)
C7 C1 C2 N3 -178.86(16)
N2 C1 C2 C3 174.63(17)
C7 C1 C2 C3 -1.0(3)
N3 C2 C3 C4 1.7(3)
C1 C2 C3 C4 -176.05(17)
C2 C3 C4 C5 -0.6(3)
C3 C4 C5 C6 -0.6(3)
C2 N3 C6 C5 0.4(3)
B1 N3 C6 C5 -178.82(17)
C4 C5 C6 N3 0.7(3)
N2 C1 C7 N4 -134(10)
C2 C1 C7 N4 42(10)
N2 N1 C8 C9 -160.67(16)
B1 N1 C8 C9 20.7(2)
N2 N1 C8 C13 21.6(2)
B1 N1 C8 C13 -157.09(16)
C13 C8 C9 C10 -0.2(3)
N1 C8 C9 C10 -177.95(15)
C8 C9 C10 C11 -0.3(3)
C9 C10 C11 C12 0.1(3)
C10 C11 C12 C13 0.7(3)
C11 C12 C13 C8 -1.1(3)
C9 C8 C13 C12 0.9(3)
N1 C8 C13 C12 178.66(15)
